data_2210995
loop_
_publ_author_name
'Zhang, Qiao-Zhen'
'Zhao, Yan-Li'
'Chen, Xin'
'Yu, Ming'

_publ_section_title
;
 (<i>E</i>)-<i>N</i>'-[2-(4-Chlorobenzyloxy)benzylidene]isonicotinohydrazide
;
_journal_issue 11
_journal_name_full 'Acta Crystallographica Section E'
_journal_page_first o4835
_journal_page_last o4836
_journal_paper_doi 10.1107/S1600536806039973
_journal_volume 62
_journal_year 2006
_chemical_formula_iupac 'C20 H16 Cl N3 O2'
_chemical_formula_moiety 'C20 H16 Cl N3 O2'
_chemical_formula_sum 'C20 H16 Cl N3 O2'
_chemical_formula_weight 365.81
_chemical_name_systematic
;
 ?
;
_space_group_IT_number 61
_symmetry_cell_setting orthorhombic
_symmetry_space_group_name_Hall '-P 2ac 2ab'
_symmetry_space_group_name_H-M 'P b c a'
_atom_sites_solution_hydrogens geom
_atom_sites_solution_primary direct
_atom_sites_solution_secondary difmap
_audit_creation_method SHELXL-97
_cell_angle_alpha 90.00
_cell_angle_beta 90.00
_cell_angle_gamma 90.00
_cell_formula_units_Z 8
_cell_length_a 10.212(2)
_cell_length_b 9.696(2)
_cell_length_c 36.927(8)
_cell_measurement_reflns_used 3671
_cell_measurement_temperature 294(2)
_cell_measurement_theta_max 21.85
_cell_measurement_theta_min 2.28
_cell_volume 3656.3(13)
_computing_cell_refinement 'SAINT (Bruker, 1999)'
_computing_data_collection 'SMART (Bruker, 1999)'
_computing_data_reduction SAINT
_computing_molecular_graphics 'SHELXTL (Sheldrick, 1997b)'
_computing_publication_material SHELXTL
_computing_structure_refinement 'SHELXL97 (Sheldrick, 1997a)'
_computing_structure_solution 'SHELXS97 (Sheldrick, 1997a)'
_diffrn_ambient_temperature 294(2)
_diffrn_measured_fraction_theta_full 0.986
_diffrn_measured_fraction_theta_max 0.986
_diffrn_measurement_device_type 'Bruker SMART APEX CCD area detector'
_diffrn_measurement_method '\f and \w scans'
_diffrn_radiation_monochromator graphite
_diffrn_radiation_source 'fine-focus sealed tube'
_diffrn_radiation_type MoK\a
_diffrn_radiation_wavelength 0.71073
_diffrn_reflns_av_R_equivalents 0.0533
_diffrn_reflns_av_sigmaI/netI 0.0437
_diffrn_reflns_limit_h_max 8
_diffrn_reflns_limit_h_min -12
_diffrn_reflns_limit_k_max 10
_diffrn_reflns_limit_k_min -12
_diffrn_reflns_limit_l_max 30
_diffrn_reflns_limit_l_min -45
_diffrn_reflns_number 18729
_diffrn_reflns_theta_full 26.26
_diffrn_reflns_theta_max 26.26
_diffrn_reflns_theta_min 2.21
_diffrn_standards_number 0
_exptl_absorpt_coefficient_mu 0.228
_exptl_absorpt_correction_T_max 0.969
_exptl_absorpt_correction_T_min 0.934
_exptl_absorpt_correction_type multi-scan
_exptl_absorpt_process_details '(SADABS; Sheldrick, 1996)'
_exptl_crystal_colour colorless
_exptl_crystal_density_diffrn 1.329
_exptl_crystal_density_method 'not measured'
_exptl_crystal_description block
_exptl_crystal_F_000 1520
_exptl_crystal_size_max 0.26
_exptl_crystal_size_mid 0.20
_exptl_crystal_size_min 0.14
_refine_diff_density_max 0.288
_refine_diff_density_min -0.222
_refine_ls_extinction_method none
_refine_ls_goodness_of_fit_ref 1.015
_refine_ls_hydrogen_treatment constr
_refine_ls_matrix_type full
_refine_ls_number_parameters 235
_refine_ls_number_reflns 3639
_refine_ls_number_restraints 0
_refine_ls_restrained_S_all 1.015
_refine_ls_R_factor_all 0.1020
_refine_ls_R_factor_gt 0.0467
_refine_ls_shift/su_max 0.001
_refine_ls_shift/su_mean 0.000
_refine_ls_structure_factor_coef Fsqd
_refine_ls_weighting_details 'calc w=1/[\s^2^(Fo^2^)+(0.0621P)^2^+0.9225P] where P=(Fo^2^+2Fc^2^)/3'
_refine_ls_weighting_scheme calc
_refine_ls_wR_factor_gt 0.1131
_refine_ls_wR_factor_ref 0.1384
_reflns_number_gt 2059
_reflns_number_total 3639
_reflns_threshold_expression I>2\s(I)
_cod_data_source_file fl2062.cif
_cod_data_source_block I
_cod_original_cell_volume 3656.4(13)
_cod_original_sg_symbol_H-M 'P b c a '
_cod_database_code 2210995
_cod_database_fobs_code 2210995

loop_
_symmetry_equiv_pos_as_xyz
'x, y, z'
'-x+1/2, -y, z+1/2'
'-x, y+1/2, -z+1/2'
'x+1/2, -y+1/2, -z'
'-x, -y, -z'
'x-1/2, y, -z-1/2'
'x, -y-1/2, z-1/2'
'-x-1/2, y-1/2, z'

loop_
_atom_site_type_symbol
_atom_site_label
_atom_site_fract_x
_atom_site_fract_y
_atom_site_fract_z
_atom_site_U_iso_or_equiv
_atom_site_adp_type
_atom_site_calc_flag
_atom_site_refinement_flags
_atom_site_occupancy
Cl Cl1 0.58983(10) 1.05062(9) 0.31490(2) 0.0918(4) Uani d . 1
O O1 0.57948(19) 0.53391(17) 0.42885(4) 0.0584(5) Uani d . 1
O O2 0.20504(19) 0.05250(16) 0.35534(5) 0.0602(5) Uani d . 1
N N1 0.3528(2) 0.23223(19) 0.39528(5) 0.0461(5) Uani d . 1
N N2 0.2927(2) 0.26354(18) 0.36280(5) 0.0455(5) Uani d . 1
H H2 0.3006 0.3454 0.3541 0.055 Uiso calc R 1
N N3 0.0525(3) 0.3058(3) 0.24466(7) 0.0831(8) Uani d . 1
C C1 0.5395(3) 0.8210(3) 0.40256(7) 0.0585(7) Uani d . 1
H H1 0.4742 0.8076 0.4198 0.070 Uiso calc R 1
C C2 0.5201(3) 0.9159(3) 0.37571(7) 0.0618(8) Uani d . 1
H H2A 0.4433 0.9675 0.3749 0.074 Uiso calc R 1
C C3 0.6157(3) 0.9341(3) 0.34986(7) 0.0609(8) Uani d . 1
C C4 0.7298(3) 0.8596(3) 0.35124(8) 0.0706(9) Uani d . 1
H H4 0.7942 0.8722 0.3338 0.085 Uiso calc R 1
C C5 0.7479(3) 0.7654(3) 0.37893(7) 0.0603(7) Uani d . 1
H H5 0.8255 0.7153 0.3801 0.072 Uiso calc R 1
C C6 0.6530(3) 0.7448(2) 0.40482(6) 0.0467(6) Uani d . 1
C C7 0.6726(3) 0.6407(3) 0.43443(7) 0.0556(7) Uani d . 1
H H7A 0.7608 0.6037 0.4335 0.067 Uiso calc R 1
H H7B 0.6594 0.6832 0.4579 0.067 Uiso calc R 1
C C8 0.5750(2) 0.4257(2) 0.45250(6) 0.0446(6) Uani d . 1
C C9 0.6470(3) 0.4179(3) 0.48426(6) 0.0519(7) Uani d . 1
H H9 0.7039 0.4887 0.4906 0.062 Uiso calc R 1
C C10 0.6332(3) 0.3037(3) 0.50629(7) 0.0579(7) Uani d . 1
H H10 0.6796 0.2989 0.5279 0.069 Uiso calc R 1
C C11 0.5518(3) 0.1972(3) 0.49663(7) 0.0569(7) Uani d . 1
H H11 0.5441 0.1204 0.5116 0.068 Uiso calc R 1
C C12 0.4814(3) 0.2042(3) 0.46473(7) 0.0516(7) Uani d . 1
H H12 0.4269 0.1315 0.4582 0.062 Uiso calc R 1
C C13 0.4912(2) 0.3189(2) 0.44224(6) 0.0432(6) Uani d . 1
C C14 0.4194(2) 0.3305(2) 0.40830(6) 0.0468(6) Uani d . 1
H H14 0.4225 0.4135 0.3957 0.056 Uiso calc R 1
C C15 0.2227(2) 0.1701(2) 0.34450(6) 0.0433(6) Uani d . 1
C C16 0.1668(2) 0.2204(2) 0.30967(6) 0.0434(6) Uani d . 1
C C17 0.2254(3) 0.3183(3) 0.28839(6) 0.0577(7) Uani d . 1
H H17 0.3042 0.3584 0.2953 0.069 Uiso calc R 1
C C18 0.1647(4) 0.3566(3) 0.25630(8) 0.0754(9) Uani d . 1
H H18 0.2060 0.4225 0.2420 0.090 Uiso calc R 1
C C19 -0.0018(4) 0.2118(4) 0.26539(10) 0.0844(11) Uani d . 1
H H19 -0.0811 0.1743 0.2578 0.101 Uiso calc R 1
C C20 0.0502(3) 0.1648(3) 0.29751(8) 0.0659(8) Uani d . 1
H H20 0.0075 0.0969 0.3108 0.079 Uiso calc R 1

loop_
_atom_site_aniso_label
_atom_site_aniso_U_11
_atom_site_aniso_U_22
_atom_site_aniso_U_33
_atom_site_aniso_U_12
_atom_site_aniso_U_13
_atom_site_aniso_U_23
Cl1 0.1387(9) 0.0724(5) 0.0643(5) -0.0136(5) -0.0242(5) 0.0196(4)
O1 0.0687(13) 0.0485(10) 0.0579(11) -0.0163(9) -0.0226(9) 0.0114(8)
O2 0.0765(14) 0.0286(9) 0.0755(12) -0.0073(9) -0.0072(10) 0.0026(8)
N1 0.0522(13) 0.0353(11) 0.0509(12) 0.0007(10) -0.0078(10) 0.0052(9)
N2 0.0573(13) 0.0274(10) 0.0518(12) -0.0042(10) -0.0119(10) 0.0069(9)
N3 0.103(2) 0.083(2) 0.0632(17) 0.0170(18) -0.0243(16) -0.0127(15)
C1 0.0559(18) 0.0622(17) 0.0574(16) 0.0026(15) 0.0002(13) 0.0093(14)
C2 0.066(2) 0.0530(17) 0.0664(18) 0.0044(15) -0.0082(16) 0.0019(14)
C3 0.086(2) 0.0439(15) 0.0525(16) -0.0111(15) -0.0168(16) 0.0020(12)
C4 0.072(2) 0.080(2) 0.0592(17) -0.0106(18) 0.0075(16) 0.0095(16)
C5 0.0551(18) 0.0635(17) 0.0622(17) 0.0021(14) -0.0031(14) -0.0019(14)
C6 0.0481(16) 0.0425(14) 0.0496(14) -0.0098(13) -0.0082(12) -0.0019(11)
C7 0.0543(17) 0.0528(15) 0.0596(16) -0.0093(13) -0.0154(13) 0.0040(13)
C8 0.0442(15) 0.0435(14) 0.0461(14) 0.0038(12) -0.0004(12) 0.0035(11)
C9 0.0473(16) 0.0597(16) 0.0488(15) 0.0013(13) -0.0069(12) 0.0008(12)
C10 0.0550(18) 0.0764(19) 0.0423(14) 0.0105(16) -0.0043(13) 0.0103(14)
C11 0.0549(17) 0.0636(18) 0.0523(16) 0.0095(15) 0.0022(14) 0.0200(13)
C12 0.0497(16) 0.0503(15) 0.0548(16) 0.0026(12) 0.0035(13) 0.0109(12)
C13 0.0420(15) 0.0428(13) 0.0448(13) 0.0028(12) 0.0001(11) 0.0035(11)
C14 0.0520(16) 0.0365(13) 0.0519(15) -0.0014(12) -0.0089(12) 0.0083(11)
C15 0.0456(15) 0.0284(12) 0.0560(14) 0.0014(11) 0.0031(12) -0.0030(11)
C16 0.0484(16) 0.0334(12) 0.0484(14) 0.0067(11) -0.0024(12) -0.0092(11)
C17 0.0659(19) 0.0610(17) 0.0462(15) -0.0019(15) 0.0011(13) -0.0020(13)
C18 0.101(3) 0.076(2) 0.0492(17) 0.007(2) 0.0091(18) 0.0019(15)
C19 0.087(3) 0.075(2) 0.091(3) 0.001(2) -0.041(2) -0.013(2)
C20 0.066(2) 0.0510(16) 0.080(2) -0.0049(15) -0.0168(17) -0.0038(15)

loop_
_atom_type_symbol
_atom_type_description
_atom_type_scat_dispersion_real
_atom_type_scat_dispersion_imag
_atom_type_scat_source
C C 0.0033 0.0016 'International Tables Vol C Tables 4.2.6.8 and 6.1.1.4'
H H 0.0000 0.0000 'International Tables Vol C Tables 4.2.6.8 and 6.1.1.4'
N N 0.0061 0.0033 'International Tables Vol C Tables 4.2.6.8 and 6.1.1.4'
O O 0.0106 0.0060 'International Tables Vol C Tables 4.2.6.8 and 6.1.1.4'
Cl Cl 0.1484 0.1585 'International Tables Vol C Tables 4.2.6.8 and 6.1.1.4'

loop_
_geom_angle_atom_site_label_1
_geom_angle_atom_site_label_2
_geom_angle_atom_site_label_3
_geom_angle
C8 O1 C7 119.33(18)
C14 N1 N2 113.77(18)
C15 N2 N1 121.83(18)
C15 N2 H2 119.1
N1 N2 H2 119.1
C19 N3 C18 115.9(3)
C2 C1 C6 121.8(3)
C2 C1 H1 119.1
C6 C1 H1 119.1
C1 C2 C3 119.1(3)
C1 C2 H2A 120.5
C3 C2 H2A 120.5
C4 C3 C2 120.6(3)
C4 C3 Cl1 120.0(3)
C2 C3 Cl1 119.4(3)
C3 C4 C5 119.3(3)
C3 C4 H4 120.4
C5 C4 H4 120.4
C6 C5 C4 121.0(3)
C6 C5 H5 119.5
C4 C5 H5 119.5
C5 C6 C1 118.2(2)
C5 C6 C7 120.6(2)
C1 C6 C7 121.1(2)
O1 C7 C6 107.17(19)
O1 C7 H7A 110.3
C6 C7 H7A 110.3
O1 C7 H7B 110.3
C6 C7 H7B 110.3
H7A C7 H7B 108.5
O1 C8 C9 124.4(2)
O1 C8 C13 114.6(2)
C9 C8 C13 121.0(2)
C10 C9 C8 119.2(2)
C10 C9 H9 120.4
C8 C9 H9 120.4
C11 C10 C9 120.8(2)
C11 C10 H10 119.6
C9 C10 H10 119.6
C10 C11 C12 120.0(2)
C10 C11 H11 120.0
C12 C11 H11 120.0
C11 C12 C13 120.7(3)
C11 C12 H12 119.6
C13 C12 H12 119.6
C12 C13 C8 118.3(2)
C12 C13 C14 122.7(2)
C8 C13 C14 119.0(2)
N1 C14 C13 122.6(2)
N1 C14 H14 118.7
C13 C14 H14 118.7
O2 C15 N2 123.1(2)
O2 C15 C16 122.1(2)
N2 C15 C16 114.81(19)
C17 C16 C20 117.4(2)
C17 C16 C15 123.7(2)
C20 C16 C15 118.9(2)
C16 C17 C18 118.7(3)
C16 C17 H17 120.6
C18 C17 H17 120.6
N3 C18 C17 124.5(3)
N3 C18 H18 117.8
C17 C18 H18 117.8
N3 C19 C20 124.7(3)
N3 C19 H19 117.7
C20 C19 H19 117.7
C19 C20 C16 118.9(3)
C19 C20 H20 120.6
C16 C20 H20 120.6

loop_
_geom_bond_atom_site_label_1
_geom_bond_atom_site_label_2
_geom_bond_distance
Cl1 C3 1.736(3)
O1 C8 1.366(3)
O1 C7 1.421(3)
O2 C15 1.222(3)
N1 C14 1.265(3)
N1 N2 1.381(3)
N2 C15 1.337(3)
N2 H2 0.8600
N3 C19 1.313(4)
N3 C18 1.320(4)
C1 C2 1.367(4)
C1 C6 1.377(4)
C1 H1 0.9300
C2 C3 1.376(4)
C2 H2A 0.9300
C3 C4 1.372(4)
C4 C5 1.383(4)
C4 H4 0.9300
C5 C6 1.376(4)
C5 H5 0.9300
C6 C7 1.502(3)
C7 H7A 0.9700
C7 H7B 0.9700
C8 C9 1.386(3)
C8 C13 1.396(3)
C9 C10 1.381(3)
C9 H9 0.9300
C10 C11 1.373(4)
C10 H10 0.9300
C11 C12 1.382(4)
C11 H11 0.9300
C12 C13 1.391(3)
C12 H12 0.9300
C13 C14 1.456(3)
C14 H14 0.9300
C15 C16 1.489(3)
C16 C17 1.370(3)
C16 C20 1.382(4)
C17 C18 1.388(4)
C17 H17 0.9300
C18 H18 0.9300
C19 C20 1.377(4)
C19 H19 0.9300
C20 H20 0.9300

loop_
_geom_hbond_atom_site_label_D
_geom_hbond_atom_site_label_H
_geom_hbond_atom_site_label_A
_geom_hbond_site_symmetry_A
_geom_hbond_distance_DH
_geom_hbond_distance_HA
_geom_hbond_distance_DA
_geom_hbond_angle_DHA
_geom_hbond_publ_flag
N2 H2 O2 8_665 0.86 2.01 2.815(2) 156 yes
C14 H14 O2 8_665 0.93 2.39 3.173(3) 141 yes

loop_
_geom_torsion_atom_site_label_1
_geom_torsion_atom_site_label_2
_geom_torsion_atom_site_label_3
_geom_torsion_atom_site_label_4
_geom_torsion
C14 N1 N2 C15 177.3(2)
C6 C1 C2 C3 1.2(4)
C1 C2 C3 C4 -0.9(4)
C1 C2 C3 Cl1 178.1(2)
C2 C3 C4 C5 0.1(4)
Cl1 C3 C4 C5 -178.9(2)
C3 C4 C5 C6 0.5(4)
C4 C5 C6 C1 -0.3(4)
C4 C5 C6 C7 179.0(2)
C2 C1 C6 C5 -0.5(4)
C2 C1 C6 C7 -179.8(2)
C8 O1 C7 C6 -179.2(2)
C5 C6 C7 O1 -113.4(3)
C1 C6 C7 O1 65.9(3)
C7 O1 C8 C9 6.7(4)
C7 O1 C8 C13 -172.7(2)
O1 C8 C9 C10 179.3(2)
C13 C8 C9 C10 -1.3(4)
C8 C9 C10 C11 1.6(4)
C9 C10 C11 C12 -0.7(4)
C10 C11 C12 C13 -0.5(4)
C11 C12 C13 C8 0.8(4)
C11 C12 C13 C14 179.7(2)
O1 C8 C13 C12 179.6(2)
C9 C8 C13 C12 0.1(4)
O1 C8 C13 C14 0.6(3)
C9 C8 C13 C14 -178.9(2)
N2 N1 C14 C13 -179.6(2)
C12 C13 C14 N1 -6.8(4)
C8 C13 C14 N1 172.2(2)
N1 N2 C15 O2 1.3(4)
N1 N2 C15 C16 -178.9(2)
O2 C15 C16 C17 -149.1(3)
N2 C15 C16 C17 31.2(3)
O2 C15 C16 C20 30.1(4)
N2 C15 C16 C20 -149.7(2)
C20 C16 C17 C18 0.4(4)
C15 C16 C17 C18 179.5(2)
C19 N3 C18 C17 -0.8(5)
C16 C17 C18 N3 0.6(4)
C18 N3 C19 C20 0.0(5)
N3 C19 C20 C16 1.0(5)
C17 C16 C20 C19 -1.1(4)
C15 C16 C20 C19 179.7(2)

loop_
_cod_related_entry_id
_cod_related_entry_database
_cod_related_entry_code
1 ChemSpider 21178478
